data_2016505
loop_
_publ_author_name
'Karab\?iy\?ik, Hasan'
'Keskin, Sevnur'
'Ayg\"un, Muhittin'
'Arsu, Nergis'
'B\"uy\"ukg\"ung\"or, Orhan'

_publ_section_title
;
 <i>N</i>-Methyl-<i>N</i>-phenylaminomethyl 2-naphthyl ketone: an X-ray
 diffraction and density functional theory study
;
_journal_coeditor_code LN3084
_journal_issue 3
_journal_name_full 'Acta Crystallographica Section C'
_journal_page_first o155
_journal_page_last o158
_journal_paper_doi 10.1107/S0108270108003466
_journal_volume 64
_journal_year 2008
_chemical_formula_iupac 'C19 H17 N O'
_chemical_formula_moiety 'C19 H17 N O'
_chemical_formula_sum 'C19 H17 N O'
_chemical_formula_weight 275.34
_chemical_name_systematic
;
N-Methyl-N-phenylaminomethyl 2-naphthyl ketone
;
_space_group_IT_number 14
_symmetry_cell_setting monoclinic
_symmetry_space_group_name_Hall '-P 2ybc'
_symmetry_space_group_name_H-M 'P 1 21/c 1'
_atom_sites_solution_hydrogens geom
_atom_sites_solution_primary direct
_atom_sites_solution_secondary difmap
_audit_creation_method SHELXL97
_cell_angle_alpha 90.00
_cell_angle_beta 117.900(6)
_cell_angle_gamma 90.00
_cell_formula_units_Z 4
_cell_length_a 8.6049(8)
_cell_length_b 12.6787(7)
_cell_length_c 15.5042(14)
_cell_measurement_reflns_used 22947
_cell_measurement_temperature 296(2)
_cell_measurement_theta_max 27.91
_cell_measurement_theta_min 2.19
_cell_volume 1494.9(2)
_computing_cell_refinement 'X-AREA (Stoe & Cie, 2002)'
_computing_data_collection 'X-AREA (Stoe & Cie, 2002)'
_computing_data_reduction 'X-RED (Stoe & Cie, 2002)'
_computing_molecular_graphics
;
PLATON (Spek, 2003)and ORTEP-3 (Farrugia, 1997)
;
_computing_publication_material
;
WinGX (Farrugia, 1999) and enCIFer (Allen <i>et al.</i>,  2004)
;
_computing_structure_refinement 'SHELXL97 (Sheldrick, 2008)'
_computing_structure_solution 'SHELXS97 (Sheldrick, 2008)'
_diffrn_ambient_temperature 296(2)
_diffrn_detector_area_resol_mean 6.67
_diffrn_measured_fraction_theta_full 0.743
_diffrn_measured_fraction_theta_max 0.743
_diffrn_measurement_device_type 'Stoe IPDSII'
_diffrn_measurement_method \w
_diffrn_radiation_monochromator graphite
_diffrn_radiation_source 'fine-focus sealed tube'
_diffrn_radiation_type MoK\a
_diffrn_radiation_wavelength 0.71073
_diffrn_reflns_av_R_equivalents 0.0963
_diffrn_reflns_av_sigmaI/netI 0.0409
_diffrn_reflns_limit_h_max 10
_diffrn_reflns_limit_h_min -10
_diffrn_reflns_limit_k_max 15
_diffrn_reflns_limit_k_min -15
_diffrn_reflns_limit_l_max 19
_diffrn_reflns_limit_l_min -19
_diffrn_reflns_number 22658
_diffrn_reflns_theta_full 25.98
_diffrn_reflns_theta_max 25.98
_diffrn_reflns_theta_min 2.19
_diffrn_standards_number 0
_exptl_absorpt_coefficient_mu 0.075
_exptl_absorpt_correction_type none
_exptl_crystal_colour colourless
_exptl_crystal_density_diffrn 1.223
_exptl_crystal_density_method 'not measured'
_exptl_crystal_description prism
_exptl_crystal_F_000 584
_exptl_crystal_size_max 0.420
_exptl_crystal_size_mid 0.340
_exptl_crystal_size_min 0.260
_refine_diff_density_max 0.116
_refine_diff_density_min -0.115
_refine_ls_extinction_method none
_refine_ls_goodness_of_fit_ref 1.041
_refine_ls_hydrogen_treatment constr
_refine_ls_matrix_type full
_refine_ls_number_parameters 190
_refine_ls_number_reflns 2182
_refine_ls_number_restraints 6
_refine_ls_restrained_S_all 1.040
_refine_ls_R_factor_all 0.1095
_refine_ls_R_factor_gt 0.0540
_refine_ls_shift/su_max 0.000
_refine_ls_shift/su_mean 0.000
_refine_ls_structure_factor_coef Fsqd
_refine_ls_weighting_details 'calc w = 1/[\s^2^(Fo^2^)+(0.0543P)^2^+0.0761P] where P=(Fo^2^+2Fc^2^)/3'
_refine_ls_weighting_scheme calc
_refine_ls_wR_factor_gt 0.1127
_refine_ls_wR_factor_ref 0.1328
_reflns_number_gt 1219
_reflns_number_total 2182
_reflns_threshold_expression I>2\s(I)
_cod_data_source_file ln3084.cif
_cod_data_source_block I
_cod_original_sg_symbol_H-M 'P 21/c'
_cod_database_code 2016505
_cod_database_fobs_code 2016505

loop_
_symmetry_equiv_pos_as_xyz
'x, y, z'
'-x, y+1/2, -z+1/2'
'-x, -y, -z'
'x, -y-1/2, z-1/2'

loop_
_atom_site_type_symbol
_atom_site_label
_atom_site_fract_x
_atom_site_fract_y
_atom_site_fract_z
_atom_site_U_iso_or_equiv
_atom_site_adp_type
_atom_site_calc_flag
_atom_site_refinement_flags
_atom_site_occupancy
C C1 0.2953(4) 0.1747(2) 0.48996(19) 0.0641(7) Uani d . 1
C C2 0.4545(4) 0.1640(2) 0.5703(2) 0.0722(8) Uani d . 1
H H2 0.5315 0.2210 0.5901 0.087 Uiso calc R 1
C C3 0.5069(4) 0.0699(2) 0.6245(2) 0.0693(7) Uani d . 1
C C4 0.6704(4) 0.0589(3) 0.7084(2) 0.0872(9) Uani d . 1
H H4 0.7488 0.1151 0.7294 0.105 Uiso calc R 1
C C5 0.7149(5) -0.0334(3) 0.7591(2) 0.0947(10) Uani d . 1
H H5 0.8229 -0.0391 0.8150 0.114 Uiso calc R 1
C C6 0.6019(6) -0.1188(3) 0.7289(3) 0.0995(11) Uani d . 1
H H6 0.6349 -0.1815 0.7641 0.119 Uiso calc R 1
C C7 0.4420(6) -0.1118(2) 0.6474(3) 0.0951(10) Uani d . 1
H H7 0.3664 -0.1695 0.6272 0.114 Uiso calc R 1
C C8 0.3919(4) -0.0163(2) 0.5937(2) 0.0727(8) Uani d . 1
C C9 0.2285(5) -0.0048(3) 0.5095(3) 0.0934(10) Uani d . 1
H H9 0.1520 -0.0621 0.4876 0.112 Uiso calc R 1
C C10 0.1794(4) 0.0876(2) 0.4593(2) 0.0840(9) Uani d . 1
H H10 0.0696 0.0935 0.4048 0.101 Uiso calc R 1
C C11 0.2372(4) 0.2733(2) 0.4320(2) 0.0672(7) Uani d . 1
C C12 0.3752(4) 0.3574(2) 0.4494(2) 0.0788(8) Uani d . 1
H H12A 0.4220 0.3824 0.5161 0.095 Uiso calc R 1
H H12B 0.4713 0.3252 0.4428 0.095 Uiso calc R 1
C C13 0.3029(6) 0.4317(3) 0.2898(3) 0.1125(13) Uani d . 1
H H13A 0.3684 0.3701 0.2908 0.169 Uiso calc R 1
H H13B 0.3512 0.4923 0.2738 0.169 Uiso calc R 1
H H13C 0.1822 0.4231 0.2418 0.169 Uiso calc R 1
C C14 0.2297(4) 0.5308(2) 0.40272(19) 0.0650(7) Uani d . 1
C C15 0.2080(4) 0.5350(2) 0.4863(2) 0.0712(8) Uani d . 1
H H15 0.2462 0.4789 0.5300 0.085 Uiso calc R 1
C C16 0.1312(4) 0.6207(3) 0.5049(2) 0.0812(8) Uani d . 1
H H16 0.1197 0.6222 0.5616 0.097 Uiso calc R 1
C C17 0.0712(4) 0.7040(3) 0.4419(3) 0.0884(9) Uani d U 1
H H17 0.0178 0.7614 0.4547 0.106 Uiso calc R 1
C C18 0.0916(4) 0.7010(2) 0.3594(3) 0.0897(10) Uani d U 1
H H18 0.0526 0.7576 0.3163 0.108 Uiso calc R 1
C C19 0.1684(4) 0.6162(2) 0.3388(2) 0.0757(8) Uani d . 1
H H19 0.1795 0.6159 0.2820 0.091 Uiso calc R 1
N N1 0.3132(3) 0.4465(2) 0.38518(19) 0.0801(7) Uani d . 1
O O1 0.0851(3) 0.28683(16) 0.37084(15) 0.0855(6) Uani d . 1

loop_
_atom_site_aniso_label
_atom_site_aniso_U_11
_atom_site_aniso_U_22
_atom_site_aniso_U_33
_atom_site_aniso_U_12
_atom_site_aniso_U_13
_atom_site_aniso_U_23
C1 0.0618(17) 0.0701(17) 0.0638(16) -0.0026(13) 0.0322(14) -0.0030(13)
C2 0.0667(18) 0.0778(19) 0.0773(18) -0.0051(14) 0.0380(16) 0.0011(15)
C3 0.0708(19) 0.081(2) 0.0659(17) 0.0021(15) 0.0398(15) -0.0037(15)
C4 0.071(2) 0.107(3) 0.081(2) 0.0085(18) 0.0343(17) 0.0102(19)
C5 0.098(2) 0.104(3) 0.086(2) 0.029(2) 0.047(2) 0.011(2)
C6 0.137(3) 0.085(2) 0.084(2) 0.034(2) 0.057(2) 0.0069(19)
C7 0.124(3) 0.072(2) 0.095(2) 0.0069(19) 0.055(2) -0.0092(18)
C8 0.085(2) 0.0703(19) 0.0682(18) 0.0062(16) 0.0408(17) -0.0066(15)
C9 0.099(3) 0.071(2) 0.098(3) -0.0166(18) 0.035(2) -0.0107(18)
C10 0.0771(19) 0.079(2) 0.082(2) -0.0102(16) 0.0248(17) -0.0091(17)
C11 0.0659(17) 0.0770(19) 0.0637(16) 0.0015(14) 0.0346(15) -0.0051(14)
C12 0.0734(18) 0.0727(19) 0.101(2) 0.0019(15) 0.0498(18) 0.0052(17)
C13 0.169(4) 0.098(3) 0.112(3) -0.012(3) 0.100(3) -0.008(2)
C14 0.0623(16) 0.0707(18) 0.0615(16) -0.0132(13) 0.0286(14) -0.0012(13)
C15 0.0728(19) 0.0731(19) 0.0686(18) -0.0052(14) 0.0338(16) 0.0038(14)
C16 0.088(2) 0.078(2) 0.081(2) -0.0143(16) 0.0427(18) -0.0106(17)
C17 0.086(2) 0.069(2) 0.109(3) -0.0121(16) 0.045(2) -0.0146(18)
C18 0.083(2) 0.065(2) 0.103(3) -0.0102(17) 0.029(2) 0.0156(17)
C19 0.0797(19) 0.077(2) 0.0669(18) -0.0136(16) 0.0315(15) 0.0055(15)
N1 0.0951(19) 0.0799(17) 0.0816(17) 0.0019(14) 0.0550(15) 0.0074(13)
O1 0.0712(13) 0.0944(15) 0.0796(13) -0.0008(11) 0.0259(12) -0.0038(11)

loop_
_atom_type_symbol
_atom_type_description
_atom_type_scat_dispersion_real
_atom_type_scat_dispersion_imag
_atom_type_scat_source
C C 0.0033 0.0016 'International Tables Vol C Tables 4.2.6.8 and 6.1.1.4'
H H 0.0000 0.0000 'International Tables Vol C Tables 4.2.6.8 and 6.1.1.4'
N N 0.0061 0.0033 'International Tables Vol C Tables 4.2.6.8 and 6.1.1.4'
O O 0.0106 0.0060 'International Tables Vol C Tables 4.2.6.8 and 6.1.1.4'

loop_
_geom_angle_atom_site_label_1
_geom_angle_atom_site_label_2
_geom_angle_atom_site_label_3
_geom_angle
C2 C1 C10 118.7(3)
C2 C1 C11 123.2(3)
C10 C1 C11 118.0(3)
C1 C2 C3 122.4(3)
C1 C2 H2 118.8
C3 C2 H2 118.8
C8 C3 C2 118.7(3)
C8 C3 C4 118.6(3)
C2 C3 C4 122.7(3)
C5 C4 C3 120.6(3)
C5 C4 H4 119.7
C3 C4 H4 119.7
C4 C5 C6 121.0(4)
C4 C5 H5 119.5
C6 C5 H5 119.5
C7 C6 C5 120.4(3)
C7 C6 H6 119.8
C5 C6 H6 119.8
C6 C7 C8 119.7(3)
C6 C7 H7 120.1
C8 C7 H7 120.1
C3 C8 C9 118.4(3)
C3 C8 C7 119.7(3)
C9 C8 C7 121.9(3)
C10 C9 C8 121.8(3)
C10 C9 H9 119.1
C8 C9 H9 119.1
C9 C10 C1 120.0(3)
C9 C10 H10 120.0
C1 C10 H10 120.0
O1 C11 C1 121.7(3)
O1 C11 C12 120.3(3)
C1 C11 C12 118.0(3)
N1 C12 C11 115.0(2)
N1 C12 H12A 108.5
C11 C12 H12A 108.5
N1 C12 H12B 108.5
C11 C12 H12B 108.5
H12A C12 H12B 107.5
N1 C13 H13A 109.5
N1 C13 H13B 109.5
H13A C13 H13B 109.5
N1 C13 H13C 109.5
H13A C13 H13C 109.5
H13B C13 H13C 109.5
N1 C14 C15 121.3(3)
N1 C14 C19 121.3(3)
C15 C14 C19 117.4(3)
C16 C15 C14 120.9(3)
C16 C15 H15 119.6
C14 C15 H15 119.6
C17 C16 C15 121.4(3)
C17 C16 H16 119.3
C15 C16 H16 119.3
C16 C17 C18 118.4(3)
C16 C17 H17 120.8
C18 C17 H17 120.8
C17 C18 C19 121.6(3)
C17 C18 H18 119.2
C19 C18 H18 119.2
C18 C19 C14 120.4(3)
C18 C19 H19 119.8
C14 C19 H19 119.8
C14 N1 C12 122.0(2)
C14 N1 C13 120.6(3)
C12 N1 C13 115.6(3)

loop_
_geom_bond_atom_site_label_1
_geom_bond_atom_site_label_2
_geom_bond_distance
C1 C2 1.360(4)
C1 C10 1.412(4)
C1 C11 1.483(4)
C2 C3 1.406(4)
C2 H2 0.9300
C3 C8 1.400(4)
C3 C4 1.407(4)
C4 C5 1.361(5)
C4 H4 0.9300
C5 C6 1.382(5)
C5 H5 0.9300
C6 C7 1.368(5)
C6 H6 0.9300
C7 C8 1.417(4)
C7 H7 0.9300
C8 C9 1.409(4)
C9 C10 1.361(4)
C9 H9 0.9300
C10 H10 0.9300
C11 O1 1.216(3)
C11 C12 1.524(4)
C12 N1 1.433(4)
C12 H12A 0.9700
C12 H12B 0.9700
C13 N1 1.451(4)
C13 H13A 0.9600
C13 H13B 0.9600
C13 H13C 0.9600
C14 N1 1.384(4)
C14 C15 1.394(4)
C14 C19 1.394(4)
C15 C16 1.372(4)
C15 H15 0.9300
C16 C17 1.364(4)
C16 H16 0.9300
C17 C18 1.371(4)
C17 H17 0.9300
C18 C19 1.375(5)
C18 H18 0.9300
C19 H19 0.9300

loop_
_geom_hbond_atom_site_label_D
_geom_hbond_atom_site_label_H
_geom_hbond_atom_site_label_A
_geom_hbond_site_symmetry_A
_geom_hbond_distance_DH
_geom_hbond_distance_HA
_geom_hbond_distance_DA
_geom_hbond_angle_DHA
C18 H18 O1 2 0.93 2.60 3.341(4) 137

loop_
_geom_torsion_atom_site_label_1
_geom_torsion_atom_site_label_2
_geom_torsion_atom_site_label_3
_geom_torsion_atom_site_label_4
_geom_torsion
C10 C1 C2 C3 -0.8(5)
C11 C1 C2 C3 179.8(2)
C1 C2 C3 C8 0.9(4)
C1 C2 C3 C4 -179.1(3)
C8 C3 C4 C5 -0.7(5)
C2 C3 C4 C5 179.4(3)
C3 C4 C5 C6 0.9(5)
C4 C5 C6 C7 -0.5(5)
C5 C6 C7 C8 0.0(6)
C2 C3 C8 C9 0.1(4)
C4 C3 C8 C9 -179.9(3)
C2 C3 C8 C7 -179.9(3)
C4 C3 C8 C7 0.2(4)
C6 C7 C8 C3 0.2(5)
C6 C7 C8 C9 -179.8(4)
C3 C8 C9 C10 -1.3(5)
C7 C8 C9 C10 178.7(3)
C8 C9 C10 C1 1.5(5)
C2 C1 C10 C9 -0.5(5)
C11 C1 C10 C9 179.0(3)
C2 C1 C11 O1 -167.6(3)
C10 C1 C11 O1 13.0(4)
C2 C1 C11 C12 13.8(4)
C10 C1 C11 C12 -165.7(3)
O1 C11 C12 N1 -3.9(4)
C1 C11 C12 N1 174.8(2)
N1 C14 C15 C16 177.5(3)
C19 C14 C15 C16 -0.8(4)
C14 C15 C16 C17 0.9(4)
C15 C16 C17 C18 -0.9(5)
C16 C17 C18 C19 0.8(5)
C17 C18 C19 C14 -0.7(5)
N1 C14 C19 C18 -177.6(3)
C15 C14 C19 C18 0.6(4)
C15 C14 N1 C12 2.6(4)
C19 C14 N1 C12 -179.2(3)
C15 C14 N1 C13 167.0(3)
C19 C14 N1 C13 -14.9(4)
C11 C12 N1 C14 83.9(3)
C11 C12 N1 C13 -81.2(4)

loop_
_cod_related_entry_id
_cod_related_entry_database
_cod_related_entry_code
1 ChemSpider 21118934
